data_2220255
loop_
_publ_author_name
'Fun, Hoong-Kun'
'Jebas, Samuel Robinson'
'Sujith, K. V.'
'Kalluraya, B.'

_publ_section_title
;
 <i>N</i>'-[(<i>Z</i>)-4-Methylbenzylidene]-4-nitrobenzohydrazide
 monohydrate
;
_journal_coeditor_code IS2358
_journal_issue 12
_journal_name_full 'Acta Crystallographica Section E'
_journal_page_first o2338
_journal_paper_doi 10.1107/S1600536808037008
_journal_volume 64
_journal_year 2008
_chemical_formula_iupac 'C15 H13 N3 O3, H2 O'
_chemical_formula_moiety 'C15 H13 N3 O3, H2 O'
_chemical_formula_sum 'C15 H15 N3 O4'
_chemical_formula_weight 301.30
_chemical_name_systematic
;
<i>N</i>'-[(<i>Z</i>)-4-Methylbenzylidene]-4-nitrobenzohydrazide monohydrate
;
_space_group_IT_number 2
_symmetry_cell_setting triclinic
_symmetry_space_group_name_Hall '-P 1'
_symmetry_space_group_name_H-M 'P -1'
_atom_sites_solution_hydrogens geom
_atom_sites_solution_primary direct
_atom_sites_solution_secondary difmap
_audit_creation_method SHELXL-97
_cell_angle_alpha 80.5240(10)
_cell_angle_beta 82.6280(10)
_cell_angle_gamma 85.0360(10)
_cell_formula_units_Z 2
_cell_length_a 6.53870(10)
_cell_length_b 6.97300(10)
_cell_length_c 15.9064(3)
_cell_measurement_reflns_used 9969
_cell_measurement_temperature 100.00(10)
_cell_measurement_theta_max 26.25
_cell_measurement_theta_min 2.62
_cell_volume 707.85(2)
_computing_cell_refinement 'APEX2 (Bruker, 2005)'
_computing_data_collection 'APEX2 (Bruker, 2005)'
_computing_data_reduction 'SAINT (Bruker, 2005)'
_computing_molecular_graphics 'SHELXTL (Sheldrick, 2008)'
_computing_publication_material
;
SHELXTL (Sheldrick, 2008) and PLATON (Spek, 2003)
;
_computing_structure_refinement 'SHELXTL (Sheldrick, 2008)'
_computing_structure_solution 'SHELXTL (Sheldrick, 2008)'
_diffrn_ambient_temperature 100.00(10)
_diffrn_measured_fraction_theta_full 0.992
_diffrn_measured_fraction_theta_max 0.992
_diffrn_measurement_device_type 'Bruker SMART APEXII CCD area-detector'
_diffrn_measurement_method '\f and \w'
_diffrn_radiation_monochromator graphite
_diffrn_radiation_source 'fine-focus sealed tube'
_diffrn_radiation_type MoK\a
_diffrn_radiation_wavelength 0.71073
_diffrn_reflns_av_R_equivalents 0.0199
_diffrn_reflns_av_sigmaI/netI 0.0154
_diffrn_reflns_limit_h_max 11
_diffrn_reflns_limit_h_min -11
_diffrn_reflns_limit_k_max 10
_diffrn_reflns_limit_k_min -11
_diffrn_reflns_limit_l_max 27
_diffrn_reflns_limit_l_min -27
_diffrn_reflns_number 31311
_diffrn_reflns_theta_full 37.50
_diffrn_reflns_theta_max 37.50
_diffrn_reflns_theta_min 2.61
_diffrn_standards_number 0
_exptl_absorpt_coefficient_mu 0.105
_exptl_absorpt_correction_T_max 0.9758
_exptl_absorpt_correction_T_min 0.9322
_exptl_absorpt_correction_type multi-scan
_exptl_absorpt_process_details '(<i>SADABS</i>; Bruker, 2005)'
_exptl_crystal_colour colourless
_exptl_crystal_density_diffrn 1.414
_exptl_crystal_density_method 'not measured'
_exptl_crystal_description block
_exptl_crystal_F_000 316
_exptl_crystal_size_max 0.68
_exptl_crystal_size_mid 0.44
_exptl_crystal_size_min 0.23
_refine_diff_density_max 0.481
_refine_diff_density_min -0.587
_refine_ls_extinction_method none
_refine_ls_goodness_of_fit_ref 1.046
_refine_ls_hydrogen_treatment mixed
_refine_ls_matrix_type full
_refine_ls_number_parameters 211
_refine_ls_number_reflns 7380
_refine_ls_number_restraints 4
_refine_ls_restrained_S_all 1.047
_refine_ls_R_factor_all 0.0415
_refine_ls_R_factor_gt 0.0374
_refine_ls_shift/su_max 0.001
_refine_ls_shift/su_mean 0.000
_refine_ls_structure_factor_coef Fsqd
_refine_ls_weighting_details 'calc w=1/[\s^2^(Fo^2^)+(0.0681P)^2^+0.1283P] where P=(Fo^2^+2Fc^2^)/3'
_refine_ls_weighting_scheme calc
_refine_ls_wR_factor_gt 0.1143
_refine_ls_wR_factor_ref 0.1185
_reflns_number_gt 6571
_reflns_number_total 7380
_reflns_threshold_expression I>2\s(I)
_cod_data_source_file is2358.cif
_cod_data_source_block I
_cod_depositor_comments
;
The following automatic conversions were performed:
'_symmetry_cell_setting' value 'Triclinic' changed to 'triclinic'
according to '/home/saulius/struct/CIF-dictionaries/cif_core.dic'
dictionary named 'cif_core.dic' version 2.4.1 from 2010-06-29.

Automatic conversion script
Id: cif_fix_enum 1527 2010-12-29 10:47:43Z saulius 

The following automatic conversions were performed:

'_symmetry_cell_setting' value 'Triclinic' changed to 'triclinic'
according to /home/saulius/struct/CIF-dictionaries/cif_core.dic
dictionary named 'cif_core.dic' version 2.4.1 from 2010-06-29.

Automatic conversion script
Id: cif_fix_values 1715 2011-07-08 13:25:40Z adriana 
;
_cod_database_code 2220255
_cod_database_fobs_code 2220255

loop_
_symmetry_equiv_pos_as_xyz
'x, y, z'
'-x, -y, -z'

loop_
_atom_site_type_symbol
_atom_site_label
_atom_site_fract_x
_atom_site_fract_y
_atom_site_fract_z
_atom_site_U_iso_or_equiv
_atom_site_adp_type
_atom_site_calc_flag
_atom_site_refinement_flags
_atom_site_occupancy
O O1 1.27580(6) 0.77076(7) -0.04714(3) 0.01642(8) Uani d . 1
O O2 0.75581(8) 1.18850(8) -0.38841(3) 0.02159(10) Uani d . 1
O O3 0.46360(8) 1.16591(9) -0.30724(3) 0.02477(11) Uani d . 1
N N1 1.08155(7) 0.62939(7) 0.10666(3) 0.01228(8) Uani d . 1
N N2 0.97488(7) 0.71707(7) 0.03900(3) 0.01180(8) Uani d D 1
N N3 0.65301(8) 1.14188(7) -0.31919(3) 0.01517(9) Uani d . 1
C C1 1.25937(9) 0.43357(8) 0.25978(3) 0.01394(9) Uani d . 1
H H1A 1.3528 0.4556 0.2105 0.017 Uiso calc R 1
C C2 1.32689(9) 0.33958(9) 0.33630(4) 0.01558(9) Uani d . 1
H H2A 1.4660 0.2992 0.3375 0.019 Uiso calc R 1
C C3 1.19044(10) 0.30421(9) 0.41173(4) 0.01618(10) Uani d . 1
C C4 0.98236(10) 0.36711(9) 0.40850(4) 0.01732(10) Uani d . 1
H H4A 0.8891 0.3455 0.4579 0.021 Uiso calc R 1
C C5 0.91322(9) 0.46166(9) 0.33225(4) 0.01511(9) Uani d . 1
H H5A 0.7744 0.5032 0.3313 0.018 Uiso calc R 1
C C6 1.05015(8) 0.49509(8) 0.25695(3) 0.01205(8) Uani d . 1
C C7 0.96681(8) 0.59124(8) 0.17866(3) 0.01265(9) Uani d . 1
H H7A 0.8259 0.6261 0.1809 0.015 Uiso calc R 1
C C8 1.08418(8) 0.78209(7) -0.03665(3) 0.01124(8) Uani d . 1
C C9 0.96283(8) 0.87393(7) -0.10826(3) 0.01078(8) Uani d . 1
C C10 0.74981(8) 0.92155(8) -0.09685(3) 0.01259(9) Uani d . 1
H H10A 0.6760 0.8932 -0.0428 0.015 Uiso calc R 1
C C11 0.64812(8) 1.01101(8) -0.16601(3) 0.01320(9) Uani d . 1
H H11A 0.5067 1.0435 -0.1589 0.016 Uiso calc R 1
C C12 0.76204(8) 1.05088(8) -0.24589(3) 0.01220(8) Uani d . 1
C C13 0.97361(9) 1.00639(8) -0.25947(3) 0.01340(9) Uani d . 1
H H13A 1.0465 1.0355 -0.3137 0.016 Uiso calc R 1
C C14 1.07314(8) 0.91711(8) -0.18969(3) 0.01269(9) Uani d . 1
H H14A 1.2148 0.8857 -0.1972 0.015 Uiso calc R 1
C C15 1.26554(12) 0.20102(11) 0.49388(4) 0.02473(13) Uani d . 1
H H15A 1.1517 0.1899 0.5386 0.037 Uiso calc R 1
H H15B 1.3687 0.2740 0.5096 0.037 Uiso calc R 1
H H15C 1.3242 0.0733 0.4859 0.037 Uiso calc R 1
O O1W 0.56488(7) 0.60570(7) 0.07749(3) 0.01669(8) Uani d D 1
H H1N2 0.8430(12) 0.7058(17) 0.0471(8) 0.027(3) Uiso d D 1
H H2W1 0.5907(17) 0.4907(12) 0.0684(8) 0.031(3) Uiso d D 1
H H1W1 0.4410(13) 0.6364(17) 0.0668(8) 0.035(3) Uiso d D 1

loop_
_atom_site_aniso_label
_atom_site_aniso_U_11
_atom_site_aniso_U_22
_atom_site_aniso_U_33
_atom_site_aniso_U_12
_atom_site_aniso_U_13
_atom_site_aniso_U_23
O1 0.00972(15) 0.0221(2) 0.01583(17) 0.00035(13) -0.00227(13) 0.00155(14)
O2 0.0250(2) 0.0269(2) 0.01076(17) -0.00148(17) -0.00275(15) 0.00358(15)
O3 0.01615(19) 0.0361(3) 0.0199(2) 0.00133(18) -0.00737(16) 0.00461(19)
N1 0.01330(18) 0.01250(17) 0.01075(17) -0.00018(13) -0.00421(13) 0.00081(13)
N2 0.01085(17) 0.01426(18) 0.00977(16) -0.00046(13) -0.00339(13) 0.00113(13)
N3 0.0174(2) 0.01585(19) 0.01215(18) -0.00094(15) -0.00535(15) 0.00083(14)
C1 0.0137(2) 0.0152(2) 0.01227(19) -0.00081(16) -0.00285(15) 0.00066(15)
C2 0.0155(2) 0.0166(2) 0.0143(2) 0.00085(17) -0.00481(16) -0.00018(16)
C3 0.0208(2) 0.0158(2) 0.01158(19) 0.00194(17) -0.00496(17) -0.00040(16)
C4 0.0199(2) 0.0196(2) 0.01066(19) 0.00142(18) -0.00093(17) 0.00081(16)
C5 0.0148(2) 0.0174(2) 0.01210(19) 0.00041(16) -0.00163(16) -0.00002(16)
C6 0.01369(19) 0.01192(19) 0.01037(18) -0.00115(15) -0.00323(14) 0.00030(14)
C7 0.01325(19) 0.0133(2) 0.01122(18) -0.00088(15) -0.00333(15) 0.00004(15)
C8 0.01101(18) 0.01159(18) 0.01084(18) 0.00006(14) -0.00243(14) -0.00044(14)
C9 0.01090(18) 0.01125(18) 0.00998(17) -0.00020(14) -0.00238(14) -0.00045(14)
C10 0.01106(18) 0.0154(2) 0.01048(18) 0.00026(15) -0.00182(14) 0.00036(15)
C11 0.01170(19) 0.0154(2) 0.01187(19) 0.00029(15) -0.00297(15) 0.00029(15)
C12 0.01382(19) 0.01256(19) 0.01019(18) -0.00090(15) -0.00400(15) 0.00040(14)
C13 0.0141(2) 0.0151(2) 0.01041(18) -0.00143(16) -0.00148(15) -0.00005(15)
C14 0.01159(19) 0.0146(2) 0.01130(18) -0.00053(15) -0.00128(14) -0.00060(15)
C15 0.0321(3) 0.0271(3) 0.0134(2) 0.0068(2) -0.0081(2) 0.0011(2)
O1W 0.01130(16) 0.0212(2) 0.01725(18) -0.00029(13) -0.00349(13) -0.00109(14)

loop_
_atom_type_symbol
_atom_type_description
_atom_type_scat_dispersion_real
_atom_type_scat_dispersion_imag
_atom_type_scat_source
C C 0.0033 0.0016 'International Tables Vol C Tables 4.2.6.8 and 6.1.1.4'
H H 0.0000 0.0000 'International Tables Vol C Tables 4.2.6.8 and 6.1.1.4'
N N 0.0061 0.0033 'International Tables Vol C Tables 4.2.6.8 and 6.1.1.4'
O O 0.0106 0.0060 'International Tables Vol C Tables 4.2.6.8 and 6.1.1.4'

loop_
_geom_angle_atom_site_label_1
_geom_angle_atom_site_label_2
_geom_angle_atom_site_label_3
_geom_angle
C7 N1 N2 114.21(4)
C8 N2 N1 118.48(4)
C8 N2 H1N2 125.4(8)
N1 N2 H1N2 115.2(8)
O2 N3 O3 123.96(5)
O2 N3 C12 118.18(5)
O3 N3 C12 117.85(5)
C2 C1 C6 119.91(5)
C2 C1 H1A 120.0
C6 C1 H1A 120.0
C1 C2 C3 121.56(5)
C1 C2 H2A 119.2
C3 C2 H2A 119.2
C4 C3 C2 118.18(5)
C4 C3 C15 120.88(6)
C2 C3 C15 120.95(6)
C5 C4 C3 120.72(5)
C5 C4 H4A 119.6
C3 C4 H4A 119.6
C4 C5 C6 120.80(5)
C4 C5 H5A 119.6
C6 C5 H5A 119.6
C5 C6 C1 118.83(5)
C5 C6 C7 118.05(5)
C1 C6 C7 123.11(5)
N1 C7 C6 122.33(5)
N1 C7 H7A 118.8
C6 C7 H7A 118.8
O1 C8 N2 122.52(5)
O1 C8 C9 120.74(5)
N2 C8 C9 116.74(4)
C14 C9 C10 119.65(5)
C14 C9 C8 116.93(4)
C10 C9 C8 123.40(5)
C11 C10 C9 120.23(5)
C11 C10 H10A 119.9
C9 C10 H10A 119.9
C12 C11 C10 118.60(5)
C12 C11 H11A 120.7
C10 C11 H11A 120.7
C11 C12 C13 122.73(5)
C11 C12 N3 118.38(5)
C13 C12 N3 118.89(5)
C12 C13 C14 118.01(5)
C12 C13 H13A 121.0
C14 C13 H13A 121.0
C13 C14 C9 120.79(5)
C13 C14 H14A 119.6
C9 C14 H14A 119.6
C3 C15 H15A 109.5
C3 C15 H15B 109.5
H15A C15 H15B 109.5
C3 C15 H15C 109.5
H15A C15 H15C 109.5
H15B C15 H15C 109.5
H2W1 O1W H1W1 106.0(10)

loop_
_geom_bond_atom_site_label_1
_geom_bond_atom_site_label_2
_geom_bond_distance
O1 C8 1.2400(6)
O2 N3 1.2246(7)
O3 N3 1.2298(7)
N1 C7 1.2881(7)
N1 N2 1.3859(6)
N2 C8 1.3491(7)
N2 H1N2 0.864(8)
N3 C12 1.4703(7)
C1 C2 1.3896(8)
C1 C6 1.4019(8)
C1 H1A 0.9300
C2 C3 1.4008(8)
C2 H2A 0.9300
C3 C4 1.3977(9)
C3 C15 1.5035(8)
C4 C5 1.3913(8)
C4 H4A 0.9300
C5 C6 1.3999(8)
C5 H5A 0.9300
C6 C7 1.4605(7)
C7 H7A 0.9300
C8 C9 1.4970(7)
C9 C14 1.3994(7)
C9 C10 1.3994(7)
C10 C11 1.3898(7)
C10 H10A 0.9300
C11 C12 1.3867(7)
C11 H11A 0.9300
C12 C13 1.3884(8)
C13 C14 1.3895(7)
C13 H13A 0.9300
C14 H14A 0.9300
C15 H15A 0.9600
C15 H15B 0.9600
C15 H15C 0.9600
O1W H2W1 0.837(8)
O1W H1W1 0.851(8)

loop_
_geom_hbond_atom_site_label_D
_geom_hbond_atom_site_label_H
_geom_hbond_atom_site_label_A
_geom_hbond_site_symmetry_A
_geom_hbond_distance_DH
_geom_hbond_distance_HA
_geom_hbond_distance_DA
_geom_hbond_angle_DHA
N2 H1N2 O1W . 0.864(8) 1.978(9) 2.8191(7) 164.4(11)
O1W H2W1 O1 2_765 0.837(9) 2.013(9) 2.8327(7) 166.1(11)
O1W H1W1 O1 1_455 0.851(9) 2.258(11) 2.9430(6) 137.7(10)
O1W H1W1 N1 1_455 0.851(9) 2.357(9) 3.1287(7) 151.0(11)
C1 H1A O1W 1_655 0.93 2.50 3.4090(7) 165
C4 H4A O2 1_546 0.93 2.58 3.4565(8) 157
C7 H7A O1W . 0.93 2.55 3.2393(7) 132

loop_
_geom_torsion_atom_site_label_1
_geom_torsion_atom_site_label_2
_geom_torsion_atom_site_label_3
_geom_torsion_atom_site_label_4
_geom_torsion
C7 N1 N2 C8 172.77(5)
C6 C1 C2 C3 -0.09(9)
C1 C2 C3 C4 -0.32(9)
C1 C2 C3 C15 179.55(6)
C2 C3 C4 C5 0.20(9)
C15 C3 C4 C5 -179.67(6)
C3 C4 C5 C6 0.33(9)
C4 C5 C6 C1 -0.73(9)
C4 C5 C6 C7 178.66(5)
C2 C1 C6 C5 0.61(8)
C2 C1 C6 C7 -178.75(5)
N2 N1 C7 C6 178.63(5)
C5 C6 C7 N1 179.37(5)
C1 C6 C7 N1 -1.26(9)
N1 N2 C8 O1 -1.88(8)
N1 N2 C8 C9 179.38(4)
O1 C8 C9 C14 9.78(8)
N2 C8 C9 C14 -171.45(5)
O1 C8 C9 C10 -168.59(5)
N2 C8 C9 C10 10.18(8)
C14 C9 C10 C11 0.09(8)
C8 C9 C10 C11 178.42(5)
C9 C10 C11 C12 0.20(8)
C10 C11 C12 C13 -0.47(8)
C10 C11 C12 N3 178.76(5)
O2 N3 C12 C11 175.31(5)
O3 N3 C12 C11 -4.94(8)
O2 N3 C12 C13 -5.43(8)
O3 N3 C12 C13 174.32(6)
C11 C12 C13 C14 0.42(8)
N3 C12 C13 C14 -178.81(5)
C12 C13 C14 C9 -0.10(8)
C10 C9 C14 C13 -0.14(8)
C8 C9 C14 C13 -178.58(5)
